data_7023037
loop_
_publ_author_name
'Ovsyannikov, A.'
'Ferlay, S.'
'Solovieva, S. E.'
'Antipin, I. S.'
'Konovalov, A. I.'
'Kyritsakas, N.'
'Hosseini, M. W.'

_publ_section_title
;
 Molecular tectonics: p-H-thiacalix[4]arene pyridyl appended positional
 isomers as tectons for the formation of 1D and 2D mercury coordination
 networks.
;
_journal_issue 27
_journal_name_full 'Dalton transactions (Cambridge, England : 2003)'
_journal_page_first 9946
_journal_page_last 9953
_journal_paper_doi 10.1039/c3dt50577d
_journal_volume 42
_journal_year 2013
_chemical_formula_moiety 'C48 H36 N4 O4 S4'
_chemical_formula_sum 'C48 H36 N4 O4 S4'
_chemical_formula_weight 861.05
_chemical_name_systematic
;

?

;
_space_group_IT_number 15
_symmetry_cell_setting monoclinic
_symmetry_space_group_name_Hall '-C 2yc'
_symmetry_space_group_name_H-M 'C 1 2/c 1'
_atom_sites_solution_hydrogens geom
_atom_sites_solution_primary direct
_atom_sites_solution_secondary difmap
_audit_creation_method SHELXL-97
_cell_angle_alpha 90.00
_cell_angle_beta 120.7310(10)
_cell_angle_gamma 90.00
_cell_formula_units_Z 4
_cell_length_a 23.3704(5)
_cell_length_b 12.3507(3)
_cell_length_c 16.9803(7)
_cell_measurement_reflns_used 9963
_cell_measurement_temperature 173(2)
_cell_measurement_theta_max 29.21
_cell_measurement_theta_min 2.67
_cell_volume 4213.0(2)
_computing_cell_refinement 'Bruker SMART'
_computing_data_collection 'Bruker SMART'
_computing_data_reduction 'Bruker SAINT'
_computing_molecular_graphics 'Bruker SHELXTL'
_computing_publication_material 'Bruker SHELXTL'
_computing_structure_refinement 'SHELXL-97 (Sheldrick, 1997)'
_computing_structure_solution 'SHELXS-97 (Sheldrick, 1990)'
_diffrn_ambient_temperature 173(2)
_diffrn_measured_fraction_theta_full 0.950
_diffrn_measured_fraction_theta_max 0.950
_diffrn_measurement_device_type 'CCD area detector'
_diffrn_measurement_method 'phi and omega scans'
_diffrn_radiation_monochromator graphite
_diffrn_radiation_source 'fine-focus sealed tube'
_diffrn_radiation_type MoK\a
_diffrn_radiation_wavelength 0.71073
_diffrn_reflns_av_R_equivalents 0.0388
_diffrn_reflns_av_sigmaI/netI 0.0317
_diffrn_reflns_limit_h_max 29
_diffrn_reflns_limit_h_min -21
_diffrn_reflns_limit_k_max 17
_diffrn_reflns_limit_k_min -17
_diffrn_reflns_limit_l_max 22
_diffrn_reflns_limit_l_min -23
_diffrn_reflns_number 53835
_diffrn_reflns_theta_full 30.09
_diffrn_reflns_theta_max 30.09
_diffrn_reflns_theta_min 1.94
_exptl_absorpt_coefficient_mu 0.276
_exptl_absorpt_correction_T_max 0.9782
_exptl_absorpt_correction_T_min 0.9676
_exptl_absorpt_correction_type multi-scan
_exptl_absorpt_process_details sadabs
_exptl_crystal_colour colorless
_exptl_crystal_density_diffrn 1.358
_exptl_crystal_density_meas ?
_exptl_crystal_density_method 'not measured'
_exptl_crystal_description prism
_exptl_crystal_F_000 1792
_exptl_crystal_size_max 0.12
_exptl_crystal_size_mid 0.10
_exptl_crystal_size_min 0.08
_refine_diff_density_max 0.375
_refine_diff_density_min -0.282
_refine_diff_density_rms 0.052
_refine_ls_extinction_method none
_refine_ls_goodness_of_fit_ref 1.012
_refine_ls_hydrogen_treatment constr
_refine_ls_matrix_type full
_refine_ls_number_parameters 271
_refine_ls_number_reflns 5886
_refine_ls_number_restraints 0
_refine_ls_restrained_S_all 1.012
_refine_ls_R_factor_all 0.0674
_refine_ls_R_factor_gt 0.0411
_refine_ls_shift/su_max 0.000
_refine_ls_shift/su_mean 0.000
_refine_ls_structure_factor_coef Fsqd
_refine_ls_weighting_details 'calc w=1/[\s^2^(Fo^2^)+(0.0486P)^2^+3.6359P] where P=(Fo^2^+2Fc^2^)/3'
_refine_ls_weighting_scheme calc
_refine_ls_wR_factor_gt 0.0962
_refine_ls_wR_factor_ref 0.1084
_reflns_number_gt 4259
_reflns_number_total 5886
_reflns_threshold_expression >2sigma(I)
_cod_data_source_file c3dt50577d.txt
_cod_data_source_block e2262a
_cod_depositor_comments
;
The following automatic conversions were performed:

'_symmetry_cell_setting' value 'Monoclinic' changed to 'monoclinic'
according to /home/saulius/struct/CIF-dictionaries/cif_core.dic
dictionary named 'cif_core.dic' version 2.4.2 from 2011-04-26.

Automatic conversion script
Id: cif_fix_values 1891 2012-01-12 08:04:46Z andrius 

The following automatic conversions were performed:

'_exptl_crystal_density_meas' value 'none' was changed to '?' - the
value is perceived as not measured.

Automatic conversion script
Id: cif_fix_values 3008 2015-01-20 13:52:24Z robertas 
;
_cod_original_sg_symbol_H-M C2/c
_cod_database_code 7023037

loop_
_symmetry_equiv_pos_as_xyz
'x, y, z'
'-x, y, -z+1/2'
'x+1/2, y+1/2, z'
'-x+1/2, y+1/2, -z+1/2'
'-x, -y, -z'
'x, -y, z-1/2'
'-x+1/2, -y+1/2, -z'
'x+1/2, -y+1/2, z-1/2'

loop_
_atom_site_label
_atom_site_type_symbol
_atom_site_fract_x
_atom_site_fract_y
_atom_site_fract_z
_atom_site_U_iso_or_equiv
_atom_site_adp_type
_atom_site_occupancy
_atom_site_symmetry_multiplicity
_atom_site_calc_flag
_atom_site_refinement_flags
S1 S 0.194925(19) 0.23554(3) 0.39125(3) 0.02661(11) Uani 1 1 d .
C1 C 0.13765(7) 0.30163(12) 0.41455(10) 0.0238(3) Uani 1 1 d .
C2 C 0.09485(7) 0.24227(12) 0.43223(10) 0.0220(3) Uani 1 1 d .
C3 C 0.05040(8) 0.29582(12) 0.45066(10) 0.0244(3) Uani 1 1 d .
C4 C 0.05127(9) 0.40841(13) 0.45442(11) 0.0303(4) Uani 1 1 d .
H4 H 0.0208 0.4453 0.4664 0.036 Uiso 1 1 calc R
C5 C 0.09578(9) 0.46720(13) 0.44092(11) 0.0334(4) Uani 1 1 d .
H5 H 0.0970 0.5439 0.4459 0.040 Uiso 1 1 calc R
C6 C 0.13849(8) 0.41416(13) 0.42013(11) 0.0289(4) Uani 1 1 d .
H6 H 0.1685 0.4546 0.4096 0.035 Uiso 1 1 calc R
O1 O 0.09481(5) 0.13074(8) 0.42915(7) 0.0248(2) Uani 1 1 d .
C7 C 0.14384(8) 0.08356(13) 0.51477(11) 0.0288(3) Uani 1 1 d .
H7A H 0.1320 0.0978 0.5621 0.035 Uiso 1 1 calc R
H7B H 0.1880 0.1162 0.5353 0.035 Uiso 1 1 calc R
C8 C 0.14655(8) -0.03634(13) 0.50219(11) 0.0282(3) Uani 1 1 d .
C9 C 0.20073(10) -0.09549(15) 0.56679(14) 0.0406(4) Uani 1 1 d .
H9 H 0.2363 -0.0606 0.6186 0.049 Uiso 1 1 calc R
C10 C 0.20236(11) -0.20635(16) 0.55477(17) 0.0520(5) Uani 1 1 d .
H10 H 0.2403 -0.2454 0.5990 0.062 Uiso 1 1 calc R
N1 N 0.15422(10) -0.26110(13) 0.48539(14) 0.0502(5) Uani 1 1 d .
C11 C 0.10287(11) -0.20307(15) 0.42460(15) 0.0439(5) Uani 1 1 d .
H11 H 0.0677 -0.2405 0.3742 0.053 Uiso 1 1 calc R
C12 C 0.09639(9) -0.09154(14) 0.42887(13) 0.0341(4) Uani 1 1 d .
H12 H 0.0584 -0.0545 0.3825 0.041 Uiso 1 1 calc R
S2 S -0.00320(2) 0.22296(4) 0.47706(3) 0.02915(11) Uani 1 1 d .
C13 C -0.05781(7) 0.15742(12) 0.37148(10) 0.0237(3) Uani 1 1 d .
C14 C -0.09869(7) 0.21644(12) 0.29209(10) 0.0212(3) Uani 1 1 d .
C15 C 0.14144(7) 0.16265(12) 0.28951(10) 0.0224(3) Uani 1 1 d .
C16 C 0.14562(8) 0.05014(13) 0.29025(11) 0.0272(3) Uani 1 1 d .
H16 H 0.1750 0.0133 0.3457 0.033 Uiso 1 1 calc R
C17 C -0.06298(8) 0.04545(13) 0.36897(11) 0.0287(3) Uani 1 1 d .
H17 H -0.0356 0.0048 0.4230 0.034 Uiso 1 1 calc R
C18 C -0.10733(9) -0.00810(13) 0.28915(12) 0.0310(4) Uani 1 1 d .
H18 H -0.1114 -0.0846 0.2890 0.037 Uiso 1 1 calc R
O2 O -0.09626(5) 0.32800(8) 0.29310(7) 0.0244(2) Uani 1 1 d .
C19 C -0.14136(9) 0.37484(13) 0.31697(12) 0.0303(4) Uani 1 1 d .
H19A H -0.1280 0.3544 0.3805 0.036 Uiso 1 1 calc R
H19B H -0.1869 0.3471 0.2755 0.036 Uiso 1 1 calc R
C20 C -0.14059(8) 0.49550(12) 0.30924(10) 0.0260(3) Uani 1 1 d .
C21 C -0.09767(9) 0.54983(14) 0.29030(12) 0.0345(4) Uani 1 1 d .
H21 H -0.0666 0.5113 0.2806 0.041 Uiso 1 1 calc R
C22 C -0.10061(11) 0.66211(15) 0.28558(14) 0.0451(5) Uani 1 1 d .
H22 H -0.0705 0.6987 0.2727 0.054 Uiso 1 1 calc R
N2 N -0.14266(9) 0.72167(12) 0.29787(12) 0.0469(4) Uani 1 1 d .
C23 C -0.18355(10) 0.66819(15) 0.31637(14) 0.0431(5) Uani 1 1 d .
H23 H -0.2140 0.7089 0.3259 0.052 Uiso 1 1 calc R
C24 C -0.18456(9) 0.55697(14) 0.32256(12) 0.0350(4) Uani 1 1 d .
H24 H -0.2151 0.5228 0.3358 0.042 Uiso 1 1 calc R

loop_
_atom_site_aniso_label
_atom_site_aniso_U_11
_atom_site_aniso_U_22
_atom_site_aniso_U_33
_atom_site_aniso_U_23
_atom_site_aniso_U_13
_atom_site_aniso_U_12
S1 0.0205(2) 0.0328(2) 0.02429(19) -0.00628(15) 0.00979(15) -0.00377(15)
C1 0.0232(8) 0.0252(7) 0.0200(7) -0.0043(6) 0.0088(6) -0.0024(6)
C2 0.0243(8) 0.0201(7) 0.0181(6) -0.0033(5) 0.0083(6) -0.0023(6)
C3 0.0248(8) 0.0272(8) 0.0203(7) -0.0016(6) 0.0110(6) -0.0009(6)
C4 0.0353(9) 0.0275(8) 0.0280(8) -0.0046(6) 0.0160(7) 0.0054(7)
C5 0.0446(10) 0.0193(7) 0.0331(9) -0.0044(6) 0.0176(8) -0.0007(7)
C6 0.0338(9) 0.0241(8) 0.0272(8) -0.0027(6) 0.0145(7) -0.0072(6)
O1 0.0260(6) 0.0192(5) 0.0253(5) -0.0021(4) 0.0102(5) -0.0022(4)
C7 0.0310(9) 0.0246(8) 0.0271(8) 0.0018(6) 0.0123(7) -0.0014(6)
C8 0.0328(9) 0.0241(8) 0.0351(9) 0.0027(6) 0.0228(7) -0.0016(6)
C9 0.0393(10) 0.0328(9) 0.0461(11) 0.0081(8) 0.0191(9) 0.0004(8)
C10 0.0508(13) 0.0352(11) 0.0709(15) 0.0155(10) 0.0317(12) 0.0102(9)
N1 0.0615(12) 0.0261(8) 0.0770(13) 0.0043(8) 0.0456(11) 0.0033(8)
C11 0.0543(13) 0.0297(9) 0.0565(12) -0.0087(8) 0.0348(11) -0.0089(9)
C12 0.0358(10) 0.0283(9) 0.0411(10) -0.0027(7) 0.0217(8) -0.0022(7)
S2 0.0270(2) 0.0402(2) 0.02166(19) 0.00046(16) 0.01350(16) -0.00161(17)
C13 0.0218(8) 0.0284(8) 0.0231(7) 0.0034(6) 0.0131(6) -0.0003(6)
C14 0.0209(7) 0.0209(7) 0.0252(7) 0.0029(6) 0.0144(6) 0.0002(6)
C15 0.0201(7) 0.0246(7) 0.0245(7) -0.0043(6) 0.0130(6) -0.0012(6)
C16 0.0271(8) 0.0253(8) 0.0313(8) 0.0022(6) 0.0164(7) 0.0034(6)
C17 0.0306(9) 0.0267(8) 0.0302(8) 0.0102(6) 0.0165(7) 0.0047(6)
C18 0.0371(10) 0.0213(7) 0.0404(9) 0.0041(7) 0.0240(8) 0.0005(7)
O2 0.0273(6) 0.0195(5) 0.0309(6) 0.0018(4) 0.0182(5) 0.0007(4)
C19 0.0344(9) 0.0226(8) 0.0433(10) -0.0003(7) 0.0267(8) 0.0010(6)
C20 0.0264(8) 0.0237(8) 0.0235(7) -0.0007(6) 0.0097(6) 0.0007(6)
C21 0.0403(10) 0.0273(9) 0.0419(10) 0.0013(7) 0.0254(8) 0.0007(7)
C22 0.0585(13) 0.0293(9) 0.0560(12) 0.0030(8) 0.0355(11) -0.0043(9)
N2 0.0609(11) 0.0239(8) 0.0567(11) 0.0011(7) 0.0306(9) 0.0054(7)
C23 0.0458(11) 0.0321(10) 0.0504(11) -0.0017(8) 0.0238(10) 0.0090(8)
C24 0.0320(9) 0.0327(9) 0.0398(10) -0.0007(7) 0.0179(8) 0.0038(7)

loop_
_atom_type_symbol
_atom_type_description
_atom_type_scat_dispersion_real
_atom_type_scat_dispersion_imag
_atom_type_scat_source
C C 0.0033 0.0016 'International Tables Vol C Tables 4.2.6.8 and 6.1.1.4'
H H 0.0000 0.0000 'International Tables Vol C Tables 4.2.6.8 and 6.1.1.4'
N N 0.0061 0.0033 'International Tables Vol C Tables 4.2.6.8 and 6.1.1.4'
O O 0.0106 0.0060 'International Tables Vol C Tables 4.2.6.8 and 6.1.1.4'
S S 0.1246 0.1234 'International Tables Vol C Tables 4.2.6.8 and 6.1.1.4'

loop_
_geom_angle_atom_site_label_1
_geom_angle_atom_site_label_2
_geom_angle_atom_site_label_3
_geom_angle
_geom_angle_site_symmetry_1
_geom_angle_site_symmetry_3
C15 S1 C1 102.35(7) . .
C2 C1 C6 119.86(15) . .
C2 C1 S1 120.84(12) . .
C6 C1 S1 119.20(12) . .
O1 C2 C1 120.35(13) . .
O1 C2 C3 119.73(13) . .
C1 C2 C3 119.90(14) . .
C4 C3 C2 119.26(15) . .
C4 C3 S2 119.36(12) . .
C2 C3 S2 121.23(12) . .
C5 C4 C3 120.83(15) . .
C5 C4 H4 119.6 . .
C3 C4 H4 119.6 . .
C4 C5 C6 119.80(15) . .
C4 C5 H5 120.1 . .
C6 C5 H5 120.1 . .
C5 C6 C1 120.24(15) . .
C5 C6 H6 119.9 . .
C1 C6 H6 119.9 . .
C2 O1 C7 112.47(11) . .
O1 C7 C8 109.01(13) . .
O1 C7 H7A 109.9 . .
C8 C7 H7A 109.9 . .
O1 C7 H7B 109.9 . .
C8 C7 H7B 109.9 . .
H7A C7 H7B 108.3 . .
C12 C8 C9 117.76(16) . .
C12 C8 C7 122.57(15) . .
C9 C8 C7 119.66(16) . .
C8 C9 C10 119.10(19) . .
C8 C9 H9 120.5 . .
C10 C9 H9 120.5 . .
N1 C10 C9 124.0(2) . .
N1 C10 H10 118.0 . .
C9 C10 H10 118.0 . .
C11 N1 C10 115.87(17) . .
N1 C11 C12 125.06(19) . .
N1 C11 H11 117.5 . .
C12 C11 H11 117.5 . .
C8 C12 C11 118.17(17) . .
C8 C12 H12 120.9 . .
C11 C12 H12 120.9 . .
C3 S2 C13 102.22(7) . .
C17 C13 C14 119.05(14) . .
C17 C13 S2 119.43(12) . .
C14 C13 S2 121.40(12) . .
O2 C14 C15 119.51(13) . 2
O2 C14 C13 120.45(13) . .
C15 C14 C13 120.03(13) 2 .
C16 C15 C14 119.71(14) . 2
C16 C15 S1 119.08(12) . .
C14 C15 S1 121.07(11) 2 .
C18 C16 C15 120.27(15) 2 .
C18 C16 H16 119.9 2 .
C15 C16 H16 119.9 . .
C18 C17 C13 121.11(14) . .
C18 C17 H17 119.4 . .
C13 C17 H17 119.4 . .
C16 C18 C17 119.70(15) 2 .
C16 C18 H18 120.2 2 .
C17 C18 H18 120.2 . .
C14 O2 C19 112.07(11) . .
O2 C19 C20 109.52(13) . .
O2 C19 H19A 109.8 . .
C20 C19 H19A 109.8 . .
O2 C19 H19B 109.8 . .
C20 C19 H19B 109.8 . .
H19A C19 H19B 108.2 . .
C21 C20 C24 117.47(15) . .
C21 C20 C19 123.33(15) . .
C24 C20 C19 119.20(15) . .
C20 C21 C22 118.71(17) . .
C20 C21 H21 120.6 . .
C22 C21 H21 120.6 . .
N2 C22 C21 124.29(18) . .
N2 C22 H22 117.9 . .
C21 C22 H22 117.9 . .
C23 N2 C22 116.29(16) . .
N2 C23 C24 123.88(18) . .
N2 C23 H23 118.1 . .
C24 C23 H23 118.1 . .
C23 C24 C20 119.35(18) . .
C23 C24 H24 120.3 . .
C20 C24 H24 120.3 . .

loop_
_geom_bond_atom_site_label_1
_geom_bond_atom_site_label_2
_geom_bond_distance
_geom_bond_site_symmetry_2
S1 C15 1.7749(15) .
S1 C1 1.7764(16) .
C1 C2 1.391(2) .
C1 C6 1.393(2) .
C2 O1 1.3785(17) .
C2 C3 1.395(2) .
C3 C4 1.392(2) .
C3 S2 1.7760(16) .
C4 C5 1.380(2) .
C4 H4 0.9500 .
C5 C6 1.382(2) .
C5 H5 0.9500 .
C6 H6 0.9500 .
O1 C7 1.4366(18) .
C7 C8 1.502(2) .
C7 H7A 0.9900 .
C7 H7B 0.9900 .
C8 C12 1.377(2) .
C8 C9 1.386(2) .
C9 C10 1.388(3) .
C9 H9 0.9500 .
C10 N1 1.325(3) .
C10 H10 0.9500 .
N1 C11 1.324(3) .
C11 C12 1.392(3) .
C11 H11 0.9500 .
C12 H12 0.9500 .
S2 C13 1.7776(16) .
C13 C17 1.387(2) .
C13 C14 1.395(2) .
C14 O2 1.3788(17) .
C14 C15 1.395(2) 2
C15 C16 1.393(2) .
C15 C14 1.395(2) 2
C16 C18 1.379(2) 2
C16 H16 0.9500 .
C17 C18 1.383(2) .
C17 H17 0.9500 .
C18 C16 1.379(2) 2
C18 H18 0.9500 .
O2 C19 1.4306(19) .
C19 C20 1.497(2) .
C19 H19A 0.9900 .
C19 H19B 0.9900 .
C20 C21 1.375(2) .
C20 C24 1.386(2) .
C21 C22 1.389(2) .
C21 H21 0.9500 .
C22 N2 1.327(3) .
C22 H22 0.9500 .
N2 C23 1.325(3) .
C23 C24 1.379(3) .
C23 H23 0.9500 .
C24 H24 0.9500 .
